data_7715372
loop_
_publ_author_name
'Wei, Biao'
'Wang, Chaoqun'
'Miao, Hui'
'Qin, Zhibiao'
'Huang, Mengna'
'Xu, Yan'
'Xue, Wenhui'
'Yang, Shucheng'
'Liu, Chenxu'
'Bai, Cuibing'
'Chen, Zheng'

_publ_section_title
;
 Novel bidentate <i>N</i>-coordinated alkylaluminum complexes: synthesis,
 characterization, and efficient catalysis for hydrophosphonylation.
;
_journal_issue 9
_journal_name_full 'Dalton transactions (Cambridge, England : 2003)'
_journal_page_first 4185
_journal_page_last 4193
_journal_paper_doi 10.1039/d3dt04087a
_journal_volume 53
_journal_year 2024
_chemical_formula_moiety 'C26 H35 Al N2'
_chemical_formula_sum 'C26 H35 Al N2'
_chemical_formula_weight 402.54
_space_group_crystal_system monoclinic
_space_group_IT_number 15
_space_group_name_Hall '-C 2yc'
_space_group_name_H-M_alt 'C 1 2/c 1'
_atom_sites_solution_hydrogens geom
_audit_creation_date 2023-11-14
_audit_creation_method
;
Olex2 1.5-alpha
(compiled 2022.04.07 svn.rca3783a0 for OlexSys, GUI svn.r6498)
;
_audit_update_record
;
2023-12-01 deposited with the CCDC.	2024-01-23 downloaded from the CCDC.
;
_cell_angle_alpha 90
_cell_angle_beta 100.535(5)
_cell_angle_gamma 90
_cell_formula_units_Z 8
_cell_length_a 23.2371(14)
_cell_length_b 13.1513(6)
_cell_length_c 15.8236(7)
_cell_measurement_reflns_used 7969
_cell_measurement_temperature 293(2)
_cell_measurement_theta_max 29.5080
_cell_measurement_theta_min 2.0240
_cell_volume 4754.1(4)
_computing_cell_refinement 'CrysAlisPro 1.171.40.84a (Rigaku OD, 2020)'
_computing_data_collection 'CrysAlisPro 1.171.40.84a (Rigaku OD, 2020)'
_computing_data_reduction 'CrysAlisPro 1.171.40.84a (Rigaku OD, 2020)'
_computing_molecular_graphics 'Olex2 1.5-alpha (Dolomanov et al., 2009)'
_computing_publication_material 'Olex2 1.5-alpha (Dolomanov et al., 2009)'
_computing_structure_refinement 'SHELXL 2018/3 (Sheldrick, 2015)'
_computing_structure_solution 'SHELXT 2018/2 (Sheldrick, 2018)'
_diffrn_ambient_temperature 293(2)
_diffrn_detector 'Hybrid Pixel Array Detector'
_diffrn_detector_area_resol_mean 10.0000
_diffrn_detector_type HyPix
_diffrn_measured_fraction_theta_full 1.000
_diffrn_measured_fraction_theta_max 0.913
_diffrn_measurement_details
;
List of Runs (angles in degrees, time in seconds):

  # Type    Start    End  Width  t~exp~   \w     \q     \k     \f   Frames
#--------------------------------------------------------------------------
  1  \w    -57.00   0.00   0.50   22.00    --   24.18 -37.00  90.00  114
  2  \w     14.00  51.00   0.50   22.00    --   24.18-108.00 -16.00   74
  3  \w     39.00  91.00   0.50   22.00    --   24.18-178.00 -30.00  104
  4  \w     41.00 107.00   0.50   22.00    --   24.18-178.00 120.00  132
  5  \w     -4.00  22.00   0.50   22.00    --  -23.24 -99.00 150.00   52
  6  \w    -22.00  36.00   0.50   22.00    --  -23.24 -99.00  90.00  116
  7  \w    -56.00   0.00   0.50   22.00    --   24.18 -19.00 -60.00  112
  8  \w    -31.00   3.00   0.50   22.00    --   24.18 -19.00-120.00   68
  9  \w    -65.00  18.00   0.50   22.00    --   24.18 -37.00-150.00  166
 10  \w    -71.00 -46.00   0.50   22.00    --   24.18 -19.00-120.00   50
 11  \w    -87.00 -38.00   0.50   22.00    --  -23.24 108.00  80.00   98
 12  \w    -63.00  20.00   0.50   22.00    --   24.18 -37.00 150.00  166
 13  \w     47.00 104.00   0.50   22.00    --   24.18 178.00  90.00  114
 14  \w     82.00 107.00   0.50   22.00    --   24.18 178.00-150.00   50
;
_diffrn_measurement_device 'four-circle diffractometer'
_diffrn_measurement_device_type 'XtaLAB Synergy, Single source at offset/far, HyPix'
_diffrn_measurement_method '\w scans'
_diffrn_orient_matrix_type 'CrysAlisPro convention (1999,Acta A55,543-557)'
_diffrn_orient_matrix_UB_11 -0.0255896000
_diffrn_orient_matrix_UB_12 -0.0102338000
_diffrn_orient_matrix_UB_13 -0.0307856000
_diffrn_orient_matrix_UB_21 -0.0160309000
_diffrn_orient_matrix_UB_22 0.0346211000
_diffrn_orient_matrix_UB_23 0.0211378000
_diffrn_orient_matrix_UB_31 0.0072542000
_diffrn_orient_matrix_UB_32 0.0401141000
_diffrn_orient_matrix_UB_33 -0.0261055000
_diffrn_radiation_monochromator mirror
_diffrn_radiation_probe x-ray
_diffrn_radiation_type 'Mo K\a'
_diffrn_radiation_wavelength 0.71073
_diffrn_reflns_av_R_equivalents 0.0593
_diffrn_reflns_av_unetI/netI 0.0484
_diffrn_reflns_Laue_measured_fraction_full 1.000
_diffrn_reflns_Laue_measured_fraction_max 0.913
_diffrn_reflns_limit_h_max 31
_diffrn_reflns_limit_h_min -30
_diffrn_reflns_limit_k_max 18
_diffrn_reflns_limit_k_min -17
_diffrn_reflns_limit_l_max 21
_diffrn_reflns_limit_l_min -21
_diffrn_reflns_number 29338
_diffrn_reflns_point_group_measured_fraction_full 1.000
_diffrn_reflns_point_group_measured_fraction_max 0.913
_diffrn_reflns_theta_full 25.242
_diffrn_reflns_theta_max 29.605
_diffrn_reflns_theta_min 2.117
_diffrn_source 'micro-focus sealed X-ray tube'
_diffrn_source_type 'PhotonJet (Mo) X-ray Source'
_exptl_absorpt_coefficient_mu 0.099
_exptl_absorpt_correction_T_max 1.00000
_exptl_absorpt_correction_T_min 0.53227
_exptl_absorpt_correction_type multi-scan
_exptl_absorpt_process_details
;
CrysAlisPro 1.171.40.84a (Rigaku Oxford Diffraction, 2020)
Empirical absorption correction using spherical harmonics,
implemented in SCALE3 ABSPACK scaling algorithm.
;
_exptl_crystal_colour colourless
_exptl_crystal_colour_primary colourless
_exptl_crystal_density_diffrn 1.125
_exptl_crystal_description block
_exptl_crystal_F_000 1744
_exptl_crystal_size_max 0.13
_exptl_crystal_size_mid 0.12
_exptl_crystal_size_min 0.11
_refine_diff_density_max 0.282
_refine_diff_density_min -0.206
_refine_diff_density_rms 0.042
_refine_ls_extinction_method none
_refine_ls_goodness_of_fit_ref 1.054
_refine_ls_hydrogen_treatment constr
_refine_ls_matrix_type full
_refine_ls_number_parameters 266
_refine_ls_number_reflns 6114
_refine_ls_number_restraints 15
_refine_ls_restrained_S_all 1.063
_refine_ls_R_factor_all 0.0895
_refine_ls_R_factor_gt 0.0574
_refine_ls_shift/su_max 0.000
_refine_ls_shift/su_mean 0.000
_refine_ls_structure_factor_coef Fsqd
_refine_ls_weighting_details 'w=1/[\s^2^(Fo^2^)+(0.0923P)^2^+0.9724P] where P=(Fo^2^+2Fc^2^)/3'
_refine_ls_weighting_scheme calc
_refine_ls_wR_factor_gt 0.1627
_refine_ls_wR_factor_ref 0.1787
_reflns_Friedel_coverage 0.000
_reflns_number_gt 4041
_reflns_number_total 6114
_reflns_threshold_expression 'I > 2\s(I)'
_cod_data_source_file d3dt04087a2.cif
_cod_data_source_block d31-c6
_cod_database_code 7715372
_shelx_shelxl_version_number 2018/3
_chemical_oxdiff_formula CHNAl
_shelx_space_group_comment
;
The symmetry employed for this shelxl refinement is uniquely defined
by the following loop, which should always be used as a source of
symmetry information in preference to the above space-group names.
They are only intended as comments.
;
_shelx_estimated_absorpt_t_max 0.989
_shelx_estimated_absorpt_t_min 0.987
_reflns_odcompleteness_completeness 99.93
_reflns_odcompleteness_iscentric 1
_reflns_odcompleteness_theta 27.04
_olex2_refinement_description
;
1. Uiso/Uaniso restraints and constraints
Uanis(C25) \\sim Ueq, Uanis(C26) \\sim Ueq: with sigma of 0.01 and sigma for
terminal atoms of 0.02
2. Rigid body (RIGU) restrains
 C25, C26
 with sigma for 1-2 distances of 0.01 and sigma for 1-3 distances of 0.02
3.a Ternary CH refined with riding coordinates:
 C15(H15), C20(H20)
3.b Secondary CH2 refined with riding coordinates:
 C19(H19A,H19B), C16(H16A,H16B), C17(H17A,H17B), C18(H18A,H18B), C25(H25A,
 H25B), C23(H23A,H23B)
3.c Aromatic/amide H refined with riding coordinates:
 C1(H1), C13(H13), C4(H4), C7(H7), C10(H10), C12(H12), C6(H6), C5(H5), C11(H11)
3.d Idealised Me refined as rotating group:
 C21(H21A,H21B,H21C), C22(H22A,H22B,H22C), C24(H24A,H24B,H24C), C26(H26A,H26B,
 H26C)
;
_smtbx_masks_void_probe_radius 1.2
_smtbx_masks_void_truncation_radius 1.2
_olex2_submission_special_instructions 'No special instructions were received'
_oxdiff_exptl_absorpt_empirical_details
;
Empirical correction (ABSPACK) includes:
- Absorption correction using spherical harmonics
- Frame scaling
;
_oxdiff_exptl_absorpt_empirical_full_max 3.501
_oxdiff_exptl_absorpt_empirical_full_min 0.373

loop_
_space_group_symop_operation_xyz
'x, y, z'
'-x, y, -z+1/2'
'x+1/2, y+1/2, z'
'-x+1/2, y+1/2, -z+1/2'
'-x, -y, -z'
'x, -y, z-1/2'
'-x+1/2, -y+1/2, -z'
'x+1/2, -y+1/2, z-1/2'

loop_
_atom_site_label
_atom_site_type_symbol
_atom_site_fract_x
_atom_site_fract_y
_atom_site_fract_z
_atom_site_U_iso_or_equiv
_atom_site_adp_type
_atom_site_occupancy
_atom_site_site_symmetry_order
_atom_site_calc_flag
_atom_site_refinement_flags_posn
_atom_site_refinement_flags_adp
_atom_site_refinement_flags_occupancy
_atom_site_disorder_assembly
_atom_site_disorder_group
Al1 Al 0.61333(2) 0.27504(4) 0.44513(3) 0.04959(18) Uani 1 1 d . . . . .
N1 N 0.63134(6) 0.39232(10) 0.51634(8) 0.0474(3) Uani 1 1 d . . . . .
N2 N 0.62822(7) 0.36611(12) 0.34719(9) 0.0543(4) Uani 1 1 d . . . . .
C1 C 0.66971(8) 0.39837(13) 0.59173(10) 0.0483(4) Uani 1 1 d . . . . .
H1 H 0.694457 0.454515 0.597422 0.058 Uiso 1 1 calc R U . . .
C15 C 0.62708(8) 0.48725(13) 0.46505(10) 0.0476(4) Uani 1 1 d . . . . .
H15 H 0.666807 0.512519 0.465503 0.057 Uiso 1 1 calc R U . . .
C2 C 0.67734(8) 0.33381(13) 0.66073(10) 0.0493(4) Uani 1 1 d . . . . .
C14 C 0.72651(8) 0.34056(14) 0.73306(10) 0.0510(4) Uani 1 1 d . . . . .
C20 C 0.59938(8) 0.46104(13) 0.37212(10) 0.0475(4) Uani 1 1 d . . . . .
H20 H 0.558526 0.443128 0.372740 0.057 Uiso 1 1 calc R U . . .
C3 C 0.64063(9) 0.24964(14) 0.68073(12) 0.0543(4) Uani 1 1 d . . . . .
C9 C 0.72093(9) 0.26306(15) 0.79299(12) 0.0593(5) Uani 1 1 d . . . . .
C8 C 0.66754(10) 0.20752(14) 0.76088(13) 0.0609(5) Uani 1 1 d . . . . .
C13 C 0.77428(9) 0.40698(16) 0.75011(12) 0.0605(5) Uani 1 1 d . . . . .
H13 H 0.778665 0.458290 0.711338 0.073 Uiso 1 1 calc R U . . .
C19 C 0.59781(9) 0.55401(15) 0.31376(11) 0.0597(5) Uani 1 1 d . . . . .
H19A H 0.637342 0.577586 0.313607 0.072 Uiso 1 1 calc R U . . .
H19B H 0.580073 0.535976 0.255357 0.072 Uiso 1 1 calc R U . . .
C16 C 0.59190(10) 0.57173(15) 0.49727(12) 0.0618(5) Uani 1 1 d . . . . .
H16A H 0.610160 0.590316 0.555319 0.074 Uiso 1 1 calc R U . . .
H16B H 0.552691 0.547451 0.498800 0.074 Uiso 1 1 calc R U . . .
C17 C 0.58839(11) 0.66523(15) 0.43919(13) 0.0675(5) Uani 1 1 d . . . . .
H17A H 0.564303 0.716705 0.459515 0.081 Uiso 1 1 calc R U . . .
H17B H 0.627291 0.693282 0.441879 0.081 Uiso 1 1 calc R U . . .
C4 C 0.58618(10) 0.21463(16) 0.63980(14) 0.0673(5) Uani 1 1 d . . . . .
H4 H 0.567539 0.243941 0.588579 0.081 Uiso 1 1 calc R U . . .
C18 C 0.56245(10) 0.63800(15) 0.34640(14) 0.0649(5) Uani 1 1 d . . . . .
H18A H 0.522299 0.615666 0.342846 0.078 Uiso 1 1 calc R U . . .
H18B H 0.562258 0.697761 0.310415 0.078 Uiso 1 1 calc R U . . .
C25 C 0.52869(10) 0.24080(17) 0.41408(16) 0.0716(6) Uani 1 1 d . U . . .
H25A H 0.509620 0.271530 0.457399 0.086 Uiso 1 1 calc R U . . .
H25B H 0.513740 0.275343 0.360390 0.086 Uiso 1 1 calc R U . . .
C7 C 0.63998(13) 0.12785(16) 0.79656(16) 0.0791(7) Uani 1 1 d . . . . .
H7 H 0.657187 0.099503 0.848949 0.095 Uiso 1 1 calc R U . . .
C10 C 0.76299(12) 0.2544(2) 0.86885(14) 0.0789(7) Uani 1 1 d . . . . .
H10 H 0.759480 0.204004 0.908852 0.095 Uiso 1 1 calc R U . . .
C21 C 0.69182(10) 0.38076(18) 0.34782(16) 0.0746(6) Uani 1 1 d . . . . .
H21A H 0.711651 0.394039 0.405486 0.112 Uiso 1 1 calc R U . . .
H21B H 0.697195 0.437291 0.311675 0.112 Uiso 1 1 calc R U . . .
H21C H 0.707637 0.320400 0.326717 0.112 Uiso 1 1 calc R U . . .
C12 C 0.81477(11) 0.39570(19) 0.82486(14) 0.0776(6) Uani 1 1 d . . . . .
H12 H 0.846573 0.439725 0.836063 0.093 Uiso 1 1 calc R U . . .
C6 C 0.58699(14) 0.09187(17) 0.75313(19) 0.0886(8) Uani 1 1 d . . . . .
H6 H 0.569144 0.037557 0.775781 0.106 Uiso 1 1 calc R U . . .
C5 C 0.56005(12) 0.13510(18) 0.67668(18) 0.0838(7) Uani 1 1 d . . . . .
H5 H 0.523840 0.110674 0.649373 0.101 Uiso 1 1 calc R U . . .
C11 C 0.80902(13) 0.3206(2) 0.88316(15) 0.0887(8) Uani 1 1 d . . . . .
H11 H 0.836927 0.314788 0.933173 0.106 Uiso 1 1 calc R U . . .
C23 C 0.67311(12) 0.16767(18) 0.46096(18) 0.0846(7) Uani 1 1 d . . . . .
H23A H 0.684912 0.158231 0.405764 0.102 Uiso 1 1 calc R U . . .
H23B H 0.706854 0.194828 0.499591 0.102 Uiso 1 1 calc R U . . .
C22 C 0.59951(13) 0.33012(19) 0.26028(13) 0.0853(7) Uani 1 1 d . . . . .
H22A H 0.611085 0.261248 0.252195 0.128 Uiso 1 1 calc R U . . .
H22B H 0.611199 0.372726 0.217142 0.128 Uiso 1 1 calc R U . . .
H22C H 0.557769 0.333207 0.255577 0.128 Uiso 1 1 calc R U . . .
C24 C 0.66242(14) 0.0660(2) 0.4929(2) 0.1070(10) Uani 1 1 d . . . . .
H24A H 0.630347 0.034846 0.454815 0.161 Uiso 1 1 calc R U . . .
H24B H 0.653029 0.071448 0.549321 0.161 Uiso 1 1 calc R U . . .
H24C H 0.696896 0.025006 0.495417 0.161 Uiso 1 1 calc R U . . .
C26 C 0.50837(17) 0.1364(3) 0.4040(4) 0.187(3) Uani 1 1 d . U . . .
H26A H 0.516789 0.109258 0.351316 0.281 Uiso 1 1 calc R U . . .
H26B H 0.466914 0.134450 0.402668 0.281 Uiso 1 1 calc R U . . .
H26C H 0.527967 0.096516 0.451491 0.281 Uiso 1 1 calc R U . . .

loop_
_atom_site_aniso_label
_atom_site_aniso_U_11
_atom_site_aniso_U_22
_atom_site_aniso_U_33
_atom_site_aniso_U_23
_atom_site_aniso_U_13
_atom_site_aniso_U_12
Al1 0.0532(3) 0.0510(3) 0.0440(3) -0.0006(2) 0.0076(2) -0.0006(2)
N1 0.0530(8) 0.0525(8) 0.0364(7) 0.0041(5) 0.0075(6) -0.0049(6)
N2 0.0642(10) 0.0626(9) 0.0372(7) -0.0030(6) 0.0124(7) 0.0039(7)
C1 0.0540(10) 0.0550(9) 0.0368(8) -0.0010(7) 0.0102(7) -0.0054(7)
C15 0.0542(10) 0.0525(9) 0.0362(8) 0.0044(7) 0.0086(7) -0.0064(7)
C2 0.0562(10) 0.0561(10) 0.0370(8) 0.0009(7) 0.0125(7) -0.0011(7)
C14 0.0607(11) 0.0591(10) 0.0346(8) 0.0003(7) 0.0121(7) 0.0104(8)
C20 0.0504(9) 0.0557(9) 0.0363(8) 0.0035(7) 0.0075(7) -0.0006(7)
C3 0.0693(12) 0.0529(10) 0.0451(9) -0.0004(7) 0.0218(9) 0.0000(8)
C9 0.0758(13) 0.0599(11) 0.0448(9) 0.0062(8) 0.0177(9) 0.0188(9)
C8 0.0873(15) 0.0506(10) 0.0520(10) 0.0067(8) 0.0315(10) 0.0138(9)
C13 0.0657(12) 0.0690(12) 0.0453(9) -0.0018(8) 0.0061(8) 0.0029(9)
C19 0.0704(12) 0.0656(11) 0.0419(9) 0.0105(8) 0.0071(8) 0.0001(9)
C16 0.0836(14) 0.0579(11) 0.0471(10) -0.0023(8) 0.0203(9) 0.0000(9)
C17 0.0865(15) 0.0540(11) 0.0640(12) 0.0019(9) 0.0188(11) 0.0031(10)
C4 0.0770(14) 0.0709(13) 0.0590(12) -0.0035(9) 0.0252(11) -0.0137(10)
C18 0.0700(13) 0.0602(11) 0.0632(12) 0.0152(9) 0.0088(10) 0.0029(9)
C25 0.0660(13) 0.0770(13) 0.0682(13) 0.0005(11) 0.0025(11) -0.0104(10)
C7 0.112(2) 0.0580(12) 0.0782(15) 0.0192(11) 0.0460(15) 0.0162(12)
C10 0.0987(18) 0.0895(16) 0.0485(11) 0.0195(11) 0.0135(12) 0.0287(14)
C21 0.0711(14) 0.0843(15) 0.0777(14) 0.0109(11) 0.0385(12) 0.0134(11)
C12 0.0770(15) 0.0937(17) 0.0556(12) -0.0087(11) -0.0047(11) 0.0053(12)
C6 0.122(2) 0.0572(13) 0.102(2) 0.0104(12) 0.0617(18) -0.0083(13)
C5 0.0995(19) 0.0747(14) 0.0879(17) -0.0120(13) 0.0452(15) -0.0252(13)
C11 0.0908(18) 0.113(2) 0.0537(12) 0.0045(13) -0.0092(12) 0.0177(16)
C23 0.0860(17) 0.0748(15) 0.0974(18) 0.0195(13) 0.0281(14) 0.0209(12)
C22 0.126(2) 0.0866(16) 0.0397(10) -0.0126(10) 0.0072(12) 0.0023(14)
C24 0.113(2) 0.0660(15) 0.144(3) 0.0099(16) 0.026(2) 0.0180(14)
C26 0.094(2) 0.091(2) 0.349(7) -0.037(3) -0.034(3) -0.0292(18)

loop_
_atom_type_symbol
_atom_type_description
_atom_type_scat_dispersion_real
_atom_type_scat_dispersion_imag
_atom_type_scat_source
C C 0.0033 0.0016 'International Tables Vol C Tables 4.2.6.8 and 6.1.1.4'
H H 0.0000 0.0000 'International Tables Vol C Tables 4.2.6.8 and 6.1.1.4'
Al Al 0.0645 0.0514 'International Tables Vol C Tables 4.2.6.8 and 6.1.1.4'
N N 0.0061 0.0033 'International Tables Vol C Tables 4.2.6.8 and 6.1.1.4'

loop_
_geom_angle_atom_site_label_1
_geom_angle_atom_site_label_2
_geom_angle_atom_site_label_3
_geom_angle
_geom_angle_site_symmetry_1
_geom_angle_site_symmetry_3
_geom_angle_publ_flag
N1 Al1 N2 85.68(6) . . ?
N1 Al1 C25 115.36(9) . . ?
N1 Al1 C23 115.57(10) . . ?
C25 Al1 N2 104.05(8) . . ?
C23 Al1 N2 107.76(9) . . ?
C23 Al1 C25 120.85(11) . . ?
C1 N1 Al1 127.19(12) . . ?
C1 N1 C15 113.57(13) . . ?
C15 N1 Al1 111.81(10) . . ?
C20 N2 Al1 98.21(9) . . ?
C21 N2 Al1 112.17(12) . . ?
C21 N2 C20 112.36(15) . . ?
C21 N2 C22 108.87(17) . . ?
C22 N2 Al1 113.90(13) . . ?
C22 N2 C20 111.09(16) . . ?
N1 C1 H1 115.3 . . ?
N1 C1 C2 129.37(16) . . ?
C2 C1 H1 115.3 . . ?
N1 C15 H15 108.2 . . ?
N1 C15 C20 108.07(13) . . ?
N1 C15 C16 114.69(14) . . ?
C20 C15 H15 108.2 . . ?
C16 C15 H15 108.2 . . ?
C16 C15 C20 109.19(15) . . ?
C1 C2 C14 123.67(16) . . ?
C1 C2 C3 130.14(17) . . ?
C14 C2 C3 106.17(15) . . ?
C9 C14 C2 109.04(17) . . ?
C13 C14 C2 131.80(16) . . ?
C13 C14 C9 119.16(17) . . ?
N2 C20 C15 108.02(13) . . ?
N2 C20 H20 106.4 . . ?
N2 C20 C19 117.92(14) . . ?
C15 C20 H20 106.4 . . ?
C19 C20 C15 111.05(14) . . ?
C19 C20 H20 106.4 . . ?
C8 C3 C2 107.97(18) . . ?
C4 C3 C2 131.68(18) . . ?
C4 C3 C8 120.11(18) . . ?
C14 C9 C8 107.79(16) . . ?
C10 C9 C14 119.7(2) . . ?
C10 C9 C8 132.4(2) . . ?
C3 C8 C9 109.00(17) . . ?
C7 C8 C3 119.5(2) . . ?
C7 C8 C9 131.4(2) . . ?
C14 C13 H13 120.3 . . ?
C12 C13 C14 119.4(2) . . ?
C12 C13 H13 120.3 . . ?
C20 C19 H19A 109.8 . . ?
C20 C19 H19B 109.8 . . ?
H19A C19 H19B 108.3 . . ?
C18 C19 C20 109.29(15) . . ?
C18 C19 H19A 109.8 . . ?
C18 C19 H19B 109.8 . . ?
C15 C16 H16A 109.4 . . ?
C15 C16 H16B 109.4 . . ?
C15 C16 C17 111.03(15) . . ?
H16A C16 H16B 108.0 . . ?
C17 C16 H16A 109.4 . . ?
C17 C16 H16B 109.4 . . ?
C16 C17 H17A 109.4 . . ?
C16 C17 H17B 109.4 . . ?
H17A C17 H17B 108.0 . . ?
C18 C17 C16 111.01(16) . . ?
C18 C17 H17A 109.4 . . ?
C18 C17 H17B 109.4 . . ?
C3 C4 H4 120.5 . . ?
C3 C4 C5 118.9(2) . . ?
C5 C4 H4 120.5 . . ?
C19 C18 C17 110.75(17) . . ?
C19 C18 H18A 109.5 . . ?
C19 C18 H18B 109.5 . . ?
C17 C18 H18A 109.5 . . ?
C17 C18 H18B 109.5 . . ?
H18A C18 H18B 108.1 . . ?
Al1 C25 H25A 106.9 . . ?
Al1 C25 H25B 106.9 . . ?
H25A C25 H25B 106.7 . . ?
C26 C25 Al1 121.9(2) . . ?
C26 C25 H25A 106.9 . . ?
C26 C25 H25B 106.9 . . ?
C8 C7 H7 120.4 . . ?
C6 C7 C8 119.2(2) . . ?
C6 C7 H7 120.4 . . ?
C9 C10 H10 120.3 . . ?
C11 C10 C9 119.4(2) . . ?
C11 C10 H10 120.3 . . ?
N2 C21 H21A 109.5 . . ?
N2 C21 H21B 109.5 . . ?
N2 C21 H21C 109.5 . . ?
H21A C21 H21B 109.5 . . ?
H21A C21 H21C 109.5 . . ?
H21B C21 H21C 109.5 . . ?
C13 C12 H12 119.4 . . ?
C11 C12 C13 121.2(2) . . ?
C11 C12 H12 119.4 . . ?
C7 C6 H6 119.5 . . ?
C5 C6 C7 121.1(2) . . ?
C5 C6 H6 119.5 . . ?
C4 C5 H5 119.5 . . ?
C6 C5 C4 121.0(3) . . ?
C6 C5 H5 119.5 . . ?
C10 C11 C12 121.1(2) . . ?
C10 C11 H11 119.5 . . ?
C12 C11 H11 119.5 . . ?
Al1 C23 H23A 106.7 . . ?
Al1 C23 H23B 106.7 . . ?
H23A C23 H23B 106.6 . . ?
C24 C23 Al1 122.6(2) . . ?
C24 C23 H23A 106.7 . . ?
C24 C23 H23B 106.7 . . ?
N2 C22 H22A 109.5 . . ?
N2 C22 H22B 109.5 . . ?
N2 C22 H22C 109.5 . . ?
H22A C22 H22B 109.5 . . ?
H22A C22 H22C 109.5 . . ?
H22B C22 H22C 109.5 . . ?
C23 C24 H24A 109.5 . . ?
C23 C24 H24B 109.5 . . ?
C23 C24 H24C 109.5 . . ?
H24A C24 H24B 109.5 . . ?
H24A C24 H24C 109.5 . . ?
H24B C24 H24C 109.5 . . ?
C25 C26 H26A 109.5 . . ?
C25 C26 H26B 109.5 . . ?
C25 C26 H26C 109.5 . . ?
H26A C26 H26B 109.5 . . ?
H26A C26 H26C 109.5 . . ?
H26B C26 H26C 109.5 . . ?

loop_
_geom_bond_atom_site_label_1
_geom_bond_atom_site_label_2
_geom_bond_distance
_geom_bond_site_symmetry_2
_geom_bond_publ_flag
Al1 N1 1.9109(15) . ?
Al1 N2 2.0377(16) . ?
Al1 C25 1.990(2) . ?
Al1 C23 1.964(2) . ?
N1 C1 1.355(2) . ?
N1 C15 1.482(2) . ?
N2 C20 1.503(2) . ?
N2 C21 1.489(3) . ?
N2 C22 1.492(2) . ?
C1 H1 0.9300 . ?
C1 C2 1.369(2) . ?
C15 H15 0.9800 . ?
C15 C20 1.533(2) . ?
C15 C16 1.521(3) . ?
C2 C14 1.465(2) . ?
C2 C3 1.467(2) . ?
C14 C9 1.414(3) . ?
C14 C13 1.400(3) . ?
C20 H20 0.9800 . ?
C20 C19 1.529(2) . ?
C3 C8 1.420(3) . ?
C3 C4 1.390(3) . ?
C9 C8 1.449(3) . ?
C9 C10 1.407(3) . ?
C8 C7 1.400(3) . ?
C13 H13 0.9300 . ?
C13 C12 1.378(3) . ?
C19 H19A 0.9700 . ?
C19 H19B 0.9700 . ?
C19 C18 1.522(3) . ?
C16 H16A 0.9700 . ?
C16 H16B 0.9700 . ?
C16 C17 1.528(3) . ?
C17 H17A 0.9700 . ?
C17 H17B 0.9700 . ?
C17 C18 1.524(3) . ?
C4 H4 0.9300 . ?
C4 C5 1.390(3) . ?
C18 H18A 0.9700 . ?
C18 H18B 0.9700 . ?
C25 H25A 0.9700 . ?
C25 H25B 0.9700 . ?
C25 C26 1.451(4) . ?
C7 H7 0.9300 . ?
C7 C6 1.379(4) . ?
C10 H10 0.9300 . ?
C10 C11 1.366(4) . ?
C21 H21A 0.9600 . ?
C21 H21B 0.9600 . ?
C21 H21C 0.9600 . ?
C12 H12 0.9300 . ?
C12 C11 1.375(4) . ?
C6 H6 0.9300 . ?
C6 C5 1.379(4) . ?
C5 H5 0.9300 . ?
C11 H11 0.9300 . ?
C23 H23A 0.9700 . ?
C23 H23B 0.9700 . ?
C23 C24 1.467(4) . ?
C22 H22A 0.9600 . ?
C22 H22B 0.9600 . ?
C22 H22C 0.9600 . ?
C24 H24A 0.9600 . ?
C24 H24B 0.9600 . ?
C24 H24C 0.9600 . ?
C26 H26A 0.9600 . ?
C26 H26B 0.9600 . ?
C26 H26C 0.9600 . ?

loop_
_geom_torsion_atom_site_label_1
_geom_torsion_atom_site_label_2
_geom_torsion_atom_site_label_3
_geom_torsion_atom_site_label_4
_geom_torsion
_geom_torsion_site_symmetry_1
_geom_torsion_site_symmetry_2
_geom_torsion_site_symmetry_3
_geom_torsion_site_symmetry_4
_geom_torsion_publ_flag
Al1 N1 C1 C2 -45.5(3) . . . . ?
Al1 N1 C15 C20 9.44(17) . . . . ?
Al1 N1 C15 C16 131.48(14) . . . . ?
Al1 N2 C20 C15 54.86(14) . . . . ?
Al1 N2 C20 C19 -178.27(13) . . . . ?
N1 C1 C2 C14 170.07(17) . . . . ?
N1 C1 C2 C3 -11.9(3) . . . . ?
N1 C15 C20 N2 -44.93(18) . . . . ?
N1 C15 C20 C19 -175.69(14) . . . . ?
N1 C15 C16 C17 -178.37(15) . . . . ?
N2 C20 C19 C18 175.27(16) . . . . ?
C1 N1 C15 C20 161.69(15) . . . . ?
C1 N1 C15 C16 -76.3(2) . . . . ?
C1 C2 C14 C9 179.79(16) . . . . ?
C1 C2 C14 C13 -0.2(3) . . . . ?
C1 C2 C3 C8 -179.12(18) . . . . ?
C1 C2 C3 C4 -4.9(3) . . . . ?
C15 N1 C1 C2 167.33(17) . . . . ?
C15 C20 C19 C18 -59.3(2) . . . . ?
C15 C16 C17 C18 56.5(2) . . . . ?
C2 C14 C9 C8 -1.4(2) . . . . ?
C2 C14 C9 C10 -179.51(18) . . . . ?
C2 C14 C13 C12 179.90(19) . . . . ?
C2 C3 C8 C9 0.0(2) . . . . ?
C2 C3 C8 C7 177.58(17) . . . . ?
C2 C3 C4 C5 -176.49(19) . . . . ?
C14 C2 C3 C8 -0.9(2) . . . . ?
C14 C2 C3 C4 173.3(2) . . . . ?
C14 C9 C8 C3 0.8(2) . . . . ?
C14 C9 C8 C7 -176.3(2) . . . . ?
C14 C9 C10 C11 -0.6(3) . . . . ?
C14 C13 C12 C11 -0.2(3) . . . . ?
C20 C15 C16 C17 -56.9(2) . . . . ?
C20 C19 C18 C17 57.6(2) . . . . ?
C3 C2 C14 C9 1.39(19) . . . . ?
C3 C2 C14 C13 -178.64(19) . . . . ?
C3 C8 C7 C6 -0.1(3) . . . . ?
C3 C4 C5 C6 0.8(3) . . . . ?
C9 C14 C13 C12 -0.1(3) . . . . ?
C9 C8 C7 C6 176.7(2) . . . . ?
C9 C10 C11 C12 0.2(4) . . . . ?
C8 C3 C4 C5 -2.9(3) . . . . ?
C8 C9 C10 C11 -178.2(2) . . . . ?
C8 C7 C6 C5 -2.0(4) . . . . ?
C13 C14 C9 C8 178.65(16) . . . . ?
C13 C14 C9 C10 0.5(3) . . . . ?
C13 C12 C11 C10 0.2(4) . . . . ?
C16 C15 C20 N2 -170.29(14) . . . . ?
C16 C15 C20 C19 58.94(19) . . . . ?
C16 C17 C18 C19 -56.7(2) . . . . ?
C4 C3 C8 C9 -174.96(17) . . . . ?
C4 C3 C8 C7 2.6(3) . . . . ?
C7 C6 C5 C4 1.7(4) . . . . ?
C10 C9 C8 C3 178.6(2) . . . . ?
C10 C9 C8 C7 1.5(4) . . . . ?
C21 N2 C20 C15 -63.28(18) . . . . ?
C21 N2 C20 C19 63.6(2) . . . . ?
C22 N2 C20 C15 174.48(16) . . . . ?
C22 N2 C20 C19 -58.6(2) . . . . ?

loop_
_smtbx_masks_void_nr
_smtbx_masks_void_average_x
_smtbx_masks_void_average_y
_smtbx_masks_void_average_z
_smtbx_masks_void_volume
_smtbx_masks_void_count_electrons
_smtbx_masks_void_content
1 0.072 0.395 0.458 12.1 0.0 ?
2 0.072 0.605 0.958 12.1 0.0 ?
3 0.428 0.105 0.542 12.1 0.0 ?
4 0.428 0.895 0.042 12.1 0.0 ?
5 0.572 0.105 0.958 12.1 0.0 ?
6 0.572 0.895 0.458 12.1 0.0 ?
7 0.928 0.395 0.042 12.1 0.0 ?
8 0.928 0.605 0.542 12.1 0.0 ?
